data_7238393
loop_
_publ_author_name
'Sarkar, Sohini'
'Mohanta, Sasankasekhar'

_publ_section_title
;
 Syntheses, crystal structures and supramolecular topologies of
 nickel(II)--s/p/d10/NH4+ complexes derived from a compartmental ligand
;
_journal_issue 4
_journal_name_full 'RSC Advances'
_journal_page_first 640
_journal_paper_doi 10.1039/c1ra00144b
_journal_volume 1
_journal_year 2011
_chemical_formula_sum 'C40 H44 Ca2 N8 Ni2 O23'
_chemical_formula_weight 1202.41
_space_group_IT_number 14
_space_group_name_Hall '-P 2ybc'
_space_group_name_H-M_alt 'P 1 21/c 1'
_symmetry_cell_setting monoclinic
_symmetry_space_group_name_H-M 'P 1 21/c 1'
_atom_sites_solution_hydrogens geom
_atom_sites_solution_primary direct
_atom_sites_solution_secondary difmap
_audit_creation_method SHELXL-97
_cell_angle_alpha 90.00
_cell_angle_beta 113.378(4)
_cell_angle_gamma 90.00
_cell_formula_units_Z 2
_cell_length_a 16.101(5)
_cell_length_b 13.981(5)
_cell_length_c 13.162(4)
_cell_measurement_reflns_used 7848
_cell_measurement_temperature 296(2)
_cell_measurement_theta_max 26.41
_cell_measurement_theta_min 2.23
_cell_volume 2719.6(15)
_computing_cell_refinement 'Bruker SAINT'
_computing_data_collection 'Bruker APEX2'
_computing_data_reduction 'Bruker SAINT'
_computing_molecular_graphics 'Bruker SHELXTL'
_computing_publication_material 'Bruker SHELXTL'
_computing_structure_refinement 'SHELXL-97 (Sheldrick, 2008)'
_computing_structure_solution 'SHELXS-97 (Sheldrick, 2008)'
_diffrn_ambient_temperature 296(2)
_diffrn_measured_fraction_theta_full 0.992
_diffrn_measured_fraction_theta_max 0.992
_diffrn_measurement_device_type 'Bruker APEX-II CCD'
_diffrn_measurement_method '\f and \w scans'
_diffrn_radiation_monochromator graphite
_diffrn_radiation_source 'fine-focus sealed tube'
_diffrn_radiation_type MoK\a
_diffrn_radiation_wavelength 0.71073
_diffrn_reflns_av_R_equivalents 0.0284
_diffrn_reflns_av_sigmaI/netI 0.0234
_diffrn_reflns_limit_h_max 19
_diffrn_reflns_limit_h_min -19
_diffrn_reflns_limit_k_max 17
_diffrn_reflns_limit_k_min -16
_diffrn_reflns_limit_l_max 15
_diffrn_reflns_limit_l_min -15
_diffrn_reflns_number 26444
_diffrn_reflns_theta_full 26.00
_diffrn_reflns_theta_max 26.00
_diffrn_reflns_theta_min 1.38
_exptl_absorpt_coefficient_mu 0.964
_exptl_absorpt_correction_T_max 0.8159
_exptl_absorpt_correction_T_min 0.7108
_exptl_absorpt_correction_type multi-scan
_exptl_absorpt_process_details 'SADABS (Sheldrick, 1996)'
_exptl_crystal_colour red
_exptl_crystal_density_diffrn 1.468
_exptl_crystal_density_method 'not measured'
_exptl_crystal_description cubic
_exptl_crystal_F_000 1240
_exptl_crystal_size_max 0.38
_exptl_crystal_size_mid 0.29
_exptl_crystal_size_min 0.22
_platon_squeeze_details
;
;
_refine_diff_density_max 0.746
_refine_diff_density_min -0.322
_refine_diff_density_rms 0.059
_refine_ls_extinction_method none
_refine_ls_goodness_of_fit_ref 1.181
_refine_ls_hydrogen_treatment constr
_refine_ls_matrix_type full
_refine_ls_number_parameters 362
_refine_ls_number_reflns 5305
_refine_ls_number_restraints 0
_refine_ls_restrained_S_all 1.181
_refine_ls_R_factor_all 0.0717
_refine_ls_R_factor_gt 0.0514
_refine_ls_shift/su_max 0.000
_refine_ls_shift/su_mean 0.000
_refine_ls_structure_factor_coef Fsqd
_refine_ls_weighting_details 'calc w=1/[\s^2^(Fo^2^)+(0.0977P)^2^+0.0000P] where P=(Fo^2^+2Fc^2^)/3'
_refine_ls_weighting_scheme calc
_refine_ls_wR_factor_gt 0.1603
_refine_ls_wR_factor_ref 0.1705
_reflns_number_gt 3642
_reflns_number_total 5305
_reflns_threshold_expression >2sigma(I)
_cod_data_source_file c1ra00144b.txt
_cod_data_source_block 7
_cod_depositor_comments
;
The following automatic conversions were performed:

data item '_symmetry_cell_setting' value 'Monoclinic' was changed to
'monoclinic' in accordance with the
/home/saulius/struct/COD-crude-data/automatic-downloads/DataCite-retrospective/RSC/depositions/lib/dictionaries/cif_core.dic
dictionary named 'cif_core.dic' version 2.4.2 last updated on
2011-04-26.

Automatic conversion script
Id: cif_fix_values 6909 2019-04-08 15:41:33Z antanas 
;
_cod_original_cell_volume 2719.7(15)
_cod_original_sg_symbol_H-M 'P2(1)/c '
_cod_database_code 7238393

loop_
_symmetry_equiv_pos_as_xyz
'x, y, z'
'-x, y+1/2, -z+1/2'
'-x, -y, -z'
'x, -y-1/2, z-1/2'

loop_
_atom_site_label
_atom_site_type_symbol
_atom_site_fract_x
_atom_site_fract_y
_atom_site_fract_z
_atom_site_U_iso_or_equiv
_atom_site_adp_type
_atom_site_occupancy
_atom_site_symmetry_multiplicity
_atom_site_calc_flag
_atom_site_refinement_flags
C1 C 0.2820(2) 0.2342(3) 0.5580(3) 0.0664(8) Uani 1 1 d .
C2 C 0.2194(2) 0.2286(3) 0.6077(3) 0.0718(9) Uani 1 1 d .
C3 C 0.2040(3) 0.1432(3) 0.6482(3) 0.0891(12) Uani 1 1 d .
H3 H 0.1647 0.1408 0.6842 0.107 Uiso 1 1 calc R
C4 C 0.2468(3) 0.0598(3) 0.6361(4) 0.0995(13) Uani 1 1 d .
H4 H 0.2349 0.0016 0.6618 0.119 Uiso 1 1 calc R
C5 C 0.3055(3) 0.0647(3) 0.5868(3) 0.0917(12) Uani 1 1 d .
H5 H 0.3342 0.0089 0.5796 0.110 Uiso 1 1 calc R
C6 C 0.3252(3) 0.1502(3) 0.5461(3) 0.0734(9) Uani 1 1 d .
C7 C 0.3875(3) 0.1514(3) 0.4947(3) 0.0834(11) Uani 1 1 d .
H7 H 0.4149 0.0937 0.4911 0.100 Uiso 1 1 calc R
C8 C 0.4750(5) 0.2139(4) 0.4026(8) 0.177(4) Uani 1 1 d .
H8A H 0.5314 0.1902 0.4579 0.213 Uiso 1 1 calc R
H8B H 0.4526 0.1668 0.3438 0.213 Uiso 1 1 calc R
C9 C 0.4909(4) 0.2975(5) 0.3604(5) 0.129(2) Uani 1 1 d .
H9A H 0.4727 0.2904 0.2811 0.154 Uiso 1 1 calc R
H9B H 0.5554 0.3106 0.3927 0.154 Uiso 1 1 calc R
C10 C 0.4555(3) 0.4627(4) 0.3504(3) 0.0941(14) Uani 1 1 d .
H10 H 0.5000 0.4693 0.3226 0.113 Uiso 1 1 calc R
C11 C 0.4071(3) 0.5460(3) 0.3552(3) 0.0861(12) Uani 1 1 d .
C12 C 0.4231(5) 0.6310(4) 0.3109(5) 0.128(2) Uani 1 1 d .
H12 H 0.4690 0.6339 0.2851 0.153 Uiso 1 1 calc R
C13 C 0.3726(6) 0.7084(4) 0.3053(6) 0.151(3) Uani 1 1 d .
H13 H 0.3836 0.7640 0.2740 0.181 Uiso 1 1 calc R
C14 C 0.3045(5) 0.7083(3) 0.3446(5) 0.1232(19) Uani 1 1 d .
H14 H 0.2691 0.7625 0.3378 0.148 Uiso 1 1 calc R
C15 C 0.2898(3) 0.6264(3) 0.3942(3) 0.0849(11) Uani 1 1 d .
C16 C 0.3404(3) 0.5444(3) 0.4001(3) 0.0724(9) Uani 1 1 d .
C17 C 0.1055(3) 0.3144(3) 0.6530(4) 0.0927(12) Uani 1 1 d .
H17A H 0.0632 0.3662 0.6206 0.111 Uiso 1 1 calc R
H17B H 0.0724 0.2544 0.6360 0.111 Uiso 1 1 calc R
C18 C 0.1506(5) 0.3269(5) 0.7725(5) 0.139(2) Uani 1 1 d .
H18A H 0.1882 0.2724 0.8044 0.209 Uiso 1 1 calc R
H18B H 0.1060 0.3331 0.8035 0.209 Uiso 1 1 calc R
H18C H 0.1872 0.3836 0.7884 0.209 Uiso 1 1 calc R
C19 C 0.1629(4) 0.6944(4) 0.4250(6) 0.1225(18) Uani 1 1 d .
H19A H 0.1086 0.6700 0.4311 0.147 Uiso 1 1 calc R
H19B H 0.1456 0.7235 0.3526 0.147 Uiso 1 1 calc R
C20 C 0.2074(7) 0.7694(7) 0.5152(9) 0.231(5) Uani 1 1 d .
H20A H 0.1657 0.8209 0.5067 0.346 Uiso 1 1 calc R
H20B H 0.2608 0.7937 0.5087 0.346 Uiso 1 1 calc R
H20C H 0.2234 0.7406 0.5867 0.346 Uiso 1 1 calc R
Ca1 Ca 0.21616(5) 0.46095(5) 0.52820(6) 0.0710(2) Uani 1 1 d .
N1 N 0.4096(2) 0.2252(3) 0.4525(3) 0.0849(9) Uani 1 1 d .
N2 N 0.4429(2) 0.3791(3) 0.3812(3) 0.0818(8) Uani 1 1 d .
N3 N 0.0483(3) 0.4155(3) 0.3365(3) 0.1012(11) Uani 1 1 d .
N4 N 0.3647(2) 0.5208(3) 0.7702(4) 0.0911(10) Uani 1 1 d .
Ni1 Ni 0.36872(3) 0.34735(3) 0.45079(4) 0.0687(2) Uani 1 1 d .
O1 O 0.29505(17) 0.31950(17) 0.5228(2) 0.0743(6) Uani 1 1 d .
O2 O 0.32364(16) 0.46916(17) 0.4470(2) 0.0729(6) Uani 1 1 d .
O3 O 0.17626(19) 0.31409(19) 0.6078(2) 0.0849(7) Uani 1 1 d .
O4 O 0.22508(19) 0.61660(19) 0.4366(2) 0.0886(8) Uani 1 1 d .
O5 O 0.04335(19) 0.4522(2) 0.4191(2) 0.0983(9) Uani 1 1 d .
O6 O 0.1240(2) 0.4079(4) 0.3354(3) 0.1378(15) Uani 1 1 d .
O7 O -0.0192(3) 0.3873(4) 0.2584(4) 0.179(2) Uani 1 1 d .
O9A O 0.3428(5) 0.4938(7) 0.6839(8) 0.092(2) Uani 0.50 1 d P
O8A O 0.3037(3) 0.5491(4) 0.8125(4) 0.0860(15) Uani 0.50 1 d P
O10 O 0.4378(2) 0.5306(3) 0.8423(3) 0.1148(11) Uani 1 1 d .
O12 O 0.2128(8) 0.5754(7) 0.8581(7) 0.164(3) Uani 0.50 1 d P
O11 O 0.14576(19) 0.5505(2) 0.6233(2) 0.0932(8) Uani 1 1 d .
O9B O 0.3472(5) 0.5582(7) 0.6756(7) 0.100(2) Uani 0.50 1 d P
O8B O 0.3252(6) 0.4379(6) 0.7429(7) 0.145(3) Uani 0.50 1 d P

loop_
_atom_site_aniso_label
_atom_site_aniso_U_11
_atom_site_aniso_U_22
_atom_site_aniso_U_33
_atom_site_aniso_U_23
_atom_site_aniso_U_13
_atom_site_aniso_U_12
C1 0.062(2) 0.080(2) 0.0603(18) 0.0027(16) 0.0280(15) 0.0027(17)
C2 0.073(2) 0.081(2) 0.072(2) 0.0061(17) 0.0403(18) 0.0033(18)
C3 0.097(3) 0.098(3) 0.086(3) 0.021(2) 0.052(2) 0.002(2)
C4 0.118(4) 0.087(3) 0.101(3) 0.027(2) 0.052(3) 0.012(3)
C5 0.108(3) 0.083(3) 0.079(2) 0.016(2) 0.032(2) 0.025(2)
C6 0.069(2) 0.085(2) 0.065(2) 0.0070(17) 0.0254(17) 0.0185(18)
C7 0.075(2) 0.091(3) 0.086(2) -0.012(2) 0.034(2) 0.024(2)
C8 0.208(7) 0.113(4) 0.329(10) -0.041(5) 0.231(8) -0.008(4)
C9 0.119(4) 0.170(6) 0.144(4) 0.024(4) 0.103(4) 0.058(4)
C10 0.074(3) 0.145(4) 0.089(3) -0.023(3) 0.060(2) -0.022(3)
C11 0.089(3) 0.104(3) 0.091(3) -0.020(2) 0.063(2) -0.035(2)
C12 0.172(5) 0.119(4) 0.155(5) -0.027(3) 0.131(5) -0.052(4)
C13 0.239(8) 0.094(4) 0.201(6) -0.004(4) 0.173(6) -0.030(4)
C14 0.197(6) 0.077(3) 0.148(4) 0.002(3) 0.124(4) -0.017(3)
C15 0.105(3) 0.082(2) 0.094(3) -0.014(2) 0.069(2) -0.022(2)
C16 0.077(2) 0.084(2) 0.074(2) -0.0160(18) 0.0496(19) -0.0212(19)
C17 0.096(3) 0.103(3) 0.106(3) 0.002(2) 0.069(3) -0.001(2)
C18 0.182(6) 0.145(5) 0.119(4) -0.003(3) 0.089(4) -0.010(4)
C19 0.136(4) 0.090(3) 0.184(5) 0.015(3) 0.109(4) 0.022(3)
C20 0.292(13) 0.171(8) 0.302(13) -0.026(8) 0.194(11) 0.025(8)
Ca1 0.0692(5) 0.0729(5) 0.0965(5) -0.0033(4) 0.0600(4) 0.0016(3)
N1 0.0720(19) 0.096(2) 0.108(2) -0.0189(19) 0.0581(18) 0.0068(17)
N2 0.0653(18) 0.115(2) 0.090(2) -0.0109(19) 0.0569(16) 0.0013(18)
N3 0.088(3) 0.126(3) 0.103(3) -0.024(2) 0.053(2) 0.015(2)
N4 0.069(2) 0.079(2) 0.123(3) 0.020(2) 0.037(2) -0.0194(18)
Ni1 0.0594(3) 0.0880(4) 0.0775(3) -0.0138(2) 0.0472(2) -0.0017(2)
O1 0.0775(15) 0.0739(14) 0.1002(17) -0.0042(13) 0.0655(14) 0.0018(12)
O2 0.0749(15) 0.0800(15) 0.0907(15) -0.0008(12) 0.0613(13) -0.0008(12)
O3 0.0927(18) 0.0868(16) 0.109(2) 0.0076(14) 0.0761(16) 0.0061(14)
O4 0.103(2) 0.0788(15) 0.112(2) 0.0082(14) 0.0732(17) 0.0059(15)
O5 0.0858(18) 0.140(3) 0.0865(17) -0.0168(16) 0.0525(15) 0.0200(16)
O6 0.094(2) 0.214(4) 0.130(3) -0.048(3) 0.070(2) 0.015(2)
O7 0.115(3) 0.262(6) 0.139(3) -0.096(4) 0.027(3) 0.000(3)
O9A 0.080(4) 0.122(6) 0.089(5) -0.030(5) 0.050(4) -0.013(5)
O8A 0.077(3) 0.108(4) 0.099(4) -0.028(3) 0.063(3) -0.009(3)
O10 0.093(2) 0.134(3) 0.103(2) 0.0032(19) 0.0240(19) -0.025(2)
O12 0.212(9) 0.153(7) 0.135(6) -0.012(5) 0.076(6) 0.004(6)
O11 0.0878(18) 0.112(2) 0.1016(19) -0.0170(15) 0.0605(16) 0.0064(15)
O9B 0.080(4) 0.134(6) 0.093(5) 0.004(5) 0.042(3) -0.016(5)
O8B 0.148(7) 0.115(5) 0.143(6) 0.035(5) 0.026(5) -0.042(5)

loop_
_atom_type_symbol
_atom_type_description
_atom_type_scat_dispersion_real
_atom_type_scat_dispersion_imag
_atom_type_scat_source
C C 0.0033 0.0016 'International Tables Vol C Tables 4.2.6.8 and 6.1.1.4'
H H 0.0000 0.0000 'International Tables Vol C Tables 4.2.6.8 and 6.1.1.4'
N N 0.0061 0.0033 'International Tables Vol C Tables 4.2.6.8 and 6.1.1.4'
O O 0.0106 0.0060 'International Tables Vol C Tables 4.2.6.8 and 6.1.1.4'
Ca Ca 0.2262 0.3064 'International Tables Vol C Tables 4.2.6.8 and 6.1.1.4'
Ni Ni 0.3393 1.1124 'International Tables Vol C Tables 4.2.6.8 and 6.1.1.4'

loop_
_geom_angle_atom_site_label_1
_geom_angle_atom_site_label_2
_geom_angle_atom_site_label_3
_geom_angle
O1 C1 C6 123.9(3)
O1 C1 C2 117.1(3)
C6 C1 C2 118.9(3)
C3 C2 O3 125.8(3)
C3 C2 C1 120.3(4)
O3 C2 C1 113.9(3)
C2 C3 C4 120.7(4)
C2 C3 H3 119.7
C4 C3 H3 119.7
C5 C4 C3 119.1(4)
C5 C4 H4 120.4
C3 C4 H4 120.4
C4 C5 C6 122.6(4)
C4 C5 H5 118.7
C6 C5 H5 118.7
C5 C6 C1 118.3(4)
C5 C6 C7 120.4(4)
C1 C6 C7 121.3(3)
N1 C7 C6 125.9(3)
N1 C7 H7 117.1
C6 C7 H7 117.1
C9 C8 N1 112.2(5)
C9 C8 H8A 109.2
N1 C8 H8A 109.2
C9 C8 H8B 109.2
N1 C8 H8B 109.2
H8A C8 H8B 107.9
C8 C9 N2 113.2(4)
C8 C9 H9A 108.9
N2 C9 H9A 108.9
C8 C9 H9B 108.9
N2 C9 H9B 108.9
H9A C9 H9B 107.8
N2 C10 C11 125.3(3)
N2 C10 H10 117.4
C11 C10 H10 117.4
C12 C11 C16 119.0(5)
C12 C11 C10 119.1(4)
C16 C11 C10 121.8(4)
C13 C12 C11 120.3(5)
C13 C12 H12 119.8
C11 C12 H12 119.9
C12 C13 C14 122.1(5)
C12 C13 H13 118.9
C14 C13 H13 118.9
C15 C14 C13 119.0(5)
C15 C14 H14 120.5
C13 C14 H14 120.5
O4 C15 C14 125.1(4)
O4 C15 C16 114.8(3)
C14 C15 C16 120.1(4)
O2 C16 C15 117.7(3)
O2 C16 C11 123.0(4)
C15 C16 C11 119.3(4)
C18 C17 O3 107.5(4)
C18 C17 H17A 110.2
O3 C17 H17A 110.2
C18 C17 H17B 110.2
O3 C17 H17B 110.2
H17A C17 H17B 108.5
C17 C18 H18A 109.5
C17 C18 H18B 109.5
H18A C18 H18B 109.5
C17 C18 H18C 109.5
H18A C18 H18C 109.5
H18B C18 H18C 109.5
O4 C19 C20 110.0(6)
O4 C19 H19A 109.7
C20 C19 H19A 109.7
O4 C19 H19B 109.7
C20 C19 H19B 109.7
H19A C19 H19B 108.2
C19 C20 H20A 109.5
C19 C20 H20B 109.5
H20A C20 H20B 109.5
C19 C20 H20C 109.5
H20A C20 H20C 109.5
H20B C20 H20C 109.5
O9A Ca1 O11 82.13(19)
O9A Ca1 O1 84.1(2)
O11 Ca1 O1 146.89(10)
O9A Ca1 O2 81.0(2)
O11 Ca1 O2 143.66(10)
O1 Ca1 O2 61.98(8)
O9A Ca1 O6 158.40(18)
O11 Ca1 O6 118.83(11)
O1 Ca1 O6 80.22(12)
O2 Ca1 O6 78.55(10)
O9A Ca1 O3 94.3(3)
O11 Ca1 O3 87.47(10)
O1 Ca1 O3 63.71(8)
O2 Ca1 O3 125.69(8)
O6 Ca1 O3 91.95(14)
O9A Ca1 O4 93.2(3)
O11 Ca1 O4 85.75(10)
O1 Ca1 O4 125.04(9)
O2 Ca1 O4 63.38(8)
O6 Ca1 O4 83.92(14)
O3 Ca1 O4 169.13(9)
O9A Ca1 O5 152.63(18)
O11 Ca1 O5 71.37(10)
O1 Ca1 O5 114.65(10)
O2 Ca1 O5 124.81(9)
O6 Ca1 O5 48.97(9)
O3 Ca1 O5 78.15(10)
O4 Ca1 O5 91.62(10)
O9A Ca1 O9B 20.1(2)
O11 Ca1 O9B 75.3(2)
O1 Ca1 O9B 99.9(2)
O2 Ca1 O9B 77.91(19)
O6 Ca1 O9B 153.1(2)
O3 Ca1 O9B 112.45(19)
O4 Ca1 O9B 73.9(2)
O5 Ca1 O9B 144.5(2)
O9A Ca1 O8B 26.7(3)
O11 Ca1 O8B 75.9(2)
O1 Ca1 O8B 78.3(2)
O2 Ca1 O8B 101.0(2)
O6 Ca1 O8B 155.7(2)
O3 Ca1 O8B 68.31(17)
O4 Ca1 O8B 117.97(17)
O5 Ca1 O8B 133.6(2)
O9B Ca1 O8B 44.2(2)
O9A Ca1 Ni1 82.50(17)
O11 Ca1 Ni1 164.61(8)
O1 Ca1 Ni1 30.81(6)
O2 Ca1 Ni1 31.21(6)
O6 Ca1 Ni1 76.40(8)
O3 Ca1 Ni1 94.49(6)
O4 Ca1 Ni1 94.30(6)
O5 Ca1 Ni1 123.97(7)
O9B Ca1 Ni1 89.95(19)
O8B Ca1 Ni1 90.6(2)
C7 N1 C8 118.8(4)
C7 N1 Ni1 126.5(3)
C8 N1 Ni1 114.7(4)
C10 N2 C9 119.4(4)
C10 N2 Ni1 126.8(3)
C9 N2 Ni1 113.8(4)
O7 N3 O6 121.0(4)
O7 N3 O5 121.8(4)
O6 N3 O5 117.2(4)
O9A N4 O10 131.7(6)
O9A N4 O9B 44.3(5)
O10 N4 O9B 119.8(5)
O9A N4 O8B 59.6(7)
O10 N4 O8B 122.8(5)
O9B N4 O8B 101.6(8)
O9A N4 O8A 121.7(5)
O10 N4 O8A 106.6(5)
O9B N4 O8A 111.3(5)
O8B N4 O8A 91.1(6)
N2 Ni1 N1 85.92(16)
N2 Ni1 O1 178.09(13)
N1 Ni1 O1 95.70(14)
N2 Ni1 O2 95.21(14)
N1 Ni1 O2 178.16(13)
O1 Ni1 O2 83.19(11)
N2 Ni1 Ca1 136.94(12)
N1 Ni1 Ca1 137.06(11)
O1 Ni1 Ca1 41.50(8)
O2 Ni1 Ca1 41.75(7)
C1 O1 Ni1 126.7(2)
C1 O1 Ca1 125.4(2)
Ni1 O1 Ca1 107.69(11)
C16 O2 Ni1 127.3(2)
C16 O2 Ca1 125.4(2)
Ni1 O2 Ca1 107.04(10)
C2 O3 C17 118.0(3)
C2 O3 Ca1 119.76(19)
C17 O3 Ca1 122.2(2)
C15 O4 C19 119.3(3)
C15 O4 Ca1 118.6(2)
C19 O4 Ca1 122.1(3)
N3 O5 Ca1 94.5(2)
N3 O6 Ca1 98.9(3)
O9B O9A N4 77.2(9)
O9B O9A O8B 139.6(12)
N4 O9A O8B 68.0(7)
O9B O9A Ca1 100.0(11)
N4 O9A Ca1 142.2(5)
O8B O9A Ca1 95.3(6)
O9A O9B N4 58.5(7)
O9A O9B Ca1 59.8(9)
N4 O9B Ca1 108.3(5)
O9A O8B N4 52.4(4)
O9A O8B Ca1 58.0(5)
N4 O8B Ca1 103.1(5)

loop_
_geom_bond_atom_site_label_1
_geom_bond_atom_site_label_2
_geom_bond_distance
C1 O1 1.326(4)
C1 C6 1.406(5)
C1 C2 1.405(5)
C2 C3 1.369(5)
C2 O3 1.383(4)
C3 C4 1.396(6)
C3 H3 0.9300
C4 C5 1.344(6)
C4 H4 0.9300
C5 C6 1.397(6)
C5 H5 0.9300
C6 C7 1.414(6)
C7 N1 1.288(5)
C7 H7 0.9300
C8 C9 1.362(8)
C8 N1 1.453(6)
C8 H8A 0.9700
C8 H8B 0.9700
C9 N2 1.463(6)
C9 H9A 0.9700
C9 H9B 0.9700
C10 N2 1.279(6)
C10 C11 1.417(6)
C10 H10 0.9300
C11 C12 1.391(7)
C11 C16 1.415(5)
C12 C13 1.337(8)
C12 H12 0.9300
C13 C14 1.386(7)
C13 H13 0.9300
C14 C15 1.384(6)
C14 H14 0.9300
C15 O4 1.371(4)
C15 C16 1.390(6)
C16 O2 1.302(4)
C17 C18 1.459(7)
C17 O3 1.479(4)
C17 H17A 0.9700
C17 H17B 0.9700
C18 H18A 0.9600
C18 H18B 0.9600
C18 H18C 0.9600
C19 O4 1.445(5)
C19 C20 1.532(11)
C19 H19A 0.9700
C19 H19B 0.9700
C20 H20A 0.9600
C20 H20B 0.9600
C20 H20C 0.9600
Ca1 O9A 2.292(9)
Ca1 O11 2.355(3)
Ca1 O1 2.367(3)
Ca1 O2 2.370(2)
Ca1 O6 2.490(4)
Ca1 O3 2.502(3)
Ca1 O4 2.519(3)
Ca1 O5 2.578(3)
Ca1 O9B 2.610(9)
Ca1 O8B 2.690(8)
Ca1 Ni1 3.4030(10)
N1 Ni1 1.827(3)
N2 Ni1 1.825(3)
N3 O7 1.227(5)
N3 O6 1.230(4)
N3 O5 1.233(4)
N4 O9A 1.113(8)
N4 O10 1.191(4)
N4 O9B 1.274(9)
N4 O8B 1.303(8)
N4 O8A 1.366(6)
Ni1 O1 1.830(2)
Ni1 O2 1.844(2)
O9A O9B 0.913(9)
O9A O8B 1.212(11)

loop_
_platon_squeeze_void_nr
_platon_squeeze_void_average_x
_platon_squeeze_void_average_y
_platon_squeeze_void_average_z
_platon_squeeze_void_volume
_platon_squeeze_void_count_electrons
_platon_squeeze_void_content
1 0.000 0.500 0.000 153 31 ' '
2 1.000 0.000 0.500 153 31 ' '
